data_7225832
loop_
_publ_author_name
'Reddy, R. Santhosh'
'Zheng, Shaojun'
'lagishetti, chandraiah'
'You, Hengyao'
'He, Yun'

_publ_section_title
;
 A Practical and Efficient Route to Heteraphanes: Synthesis of
 Structurally Simplified Analogues of Ansamycins
;
_journal_name_full 'RSC Adv.'
_journal_paper_doi 10.1039/C6RA16247A
_journal_year 2016
_chemical_formula_moiety 'C31 H34 N2 O8 S, C O'
_chemical_formula_sum 'C32 H34 N2 O9 S'
_chemical_formula_weight 622.67
_chemical_name_systematic SAN-15
_chemical_temperature_decomposition_gt 493.15
_space_group_crystal_system triclinic
_space_group_IT_number 2
_space_group_name_Hall '-P 1'
_space_group_name_H-M_alt 'P -1'
_symmetry_space_group_name_Hall '-P 1'
_symmetry_space_group_name_H-M 'P -1'
_atom_sites_solution_hydrogens geom
_audit_creation_date 2015-12-10
_audit_creation_method
;
Olex2 1.2-alpha
(compiled 2015.09.16 svn.r3215 for OlexSys, GUI svn.r5097)
;
_audit_update_record
;
2016-02-29 deposited with the CCDC.
2016-07-01 downloaded from the CCDC.
;
_cell_angle_alpha 101.577(5)
_cell_angle_beta 96.639(4)
_cell_angle_gamma 104.437(5)
_cell_formula_units_Z 2
_cell_length_a 8.3398(4)
_cell_length_b 11.7932(7)
_cell_length_c 16.6442(9)
_cell_measurement_reflns_used 3210
_cell_measurement_temperature 298(2)
_cell_measurement_theta_max 27.4410
_cell_measurement_theta_min 3.5380
_cell_volume 1529.21(15)
_computing_molecular_graphics 'Olex2 (Dolomanov et al., 2009)'
_computing_publication_material 'Olex2 (Dolomanov et al., 2009)'
_computing_structure_refinement 'ShelXL (Sheldrick, 2015)'
_computing_structure_solution 'ShelXT (Sheldrick, 2015)'
_diffrn_ambient_temperature 298.15
_diffrn_detector_area_resol_mean 16.0892
_diffrn_measured_fraction_theta_full 0.997
_diffrn_measured_fraction_theta_max 0.852
_diffrn_measurement_device_type 'SuperNova, Single source at offset, Eos'
_diffrn_radiation_type MoK\a
_diffrn_radiation_wavelength 0.71073
_diffrn_reflns_av_R_equivalents 0.0210
_diffrn_reflns_av_unetI/netI 0.0463
_diffrn_reflns_Laue_measured_fraction_full 0.997
_diffrn_reflns_Laue_measured_fraction_max 0.852
_diffrn_reflns_limit_h_max 11
_diffrn_reflns_limit_h_min -11
_diffrn_reflns_limit_k_max 15
_diffrn_reflns_limit_k_min -15
_diffrn_reflns_limit_l_max 22
_diffrn_reflns_limit_l_min -22
_diffrn_reflns_number 12102
_diffrn_reflns_point_group_measured_fraction_full 0.997
_diffrn_reflns_point_group_measured_fraction_max 0.852
_diffrn_reflns_theta_full 25.000
_diffrn_reflns_theta_max 29.018
_diffrn_reflns_theta_min 3.455
_diffrn_source 'SuperNova (Mo) X-ray Source'
_exptl_absorpt_coefficient_mu 0.164
_exptl_absorpt_correction_T_max 1.00000
_exptl_absorpt_correction_T_min 0.78980
_exptl_absorpt_correction_type multi-scan
_exptl_absorpt_process_details
;
CrysAlisPro, Agilent Technologies,
Version 1.171.37.35 (release 13-08-2014 CrysAlis171 .NET)
(compiled Aug 13 2014,18:06:01)
Empirical absorption correction using spherical harmonics,
 implemented in SCALE3 ABSPACK scaling algorithm.
;
_exptl_crystal_colour Colorless
_exptl_crystal_density_diffrn 1.352
_exptl_crystal_description Block
_exptl_crystal_F_000 656
_exptl_crystal_size_max 0.3
_exptl_crystal_size_mid 0.2
_exptl_crystal_size_min 0.05
_refine_diff_density_max 0.649
_refine_diff_density_min -0.323
_refine_diff_density_rms 0.054
_refine_ls_extinction_method none
_refine_ls_goodness_of_fit_ref 1.036
_refine_ls_hydrogen_treatment constr
_refine_ls_matrix_type full
_refine_ls_number_parameters 403
_refine_ls_number_reflns 6935
_refine_ls_number_restraints 0
_refine_ls_restrained_S_all 1.036
_refine_ls_R_factor_all 0.0957
_refine_ls_R_factor_gt 0.0625
_refine_ls_shift/su_max 0.000
_refine_ls_shift/su_mean 0.000
_refine_ls_structure_factor_coef Fsqd
_refine_ls_weighting_details
;
 w=1/[\s^2^(Fo^2^)+(0.0779P)^2^+0.9346P]
 where P=(Fo^2^+2Fc^2^)/3
;
_refine_ls_weighting_scheme calc
_refine_ls_wR_factor_gt 0.1645
_refine_ls_wR_factor_ref 0.1876
_reflns_Friedel_coverage 0.000
_reflns_number_gt 4652
_reflns_number_total 6935
_reflns_threshold_expression 'I > 2\s(I)'
_cod_data_source_file c6ra16247a2.cif
_cod_data_source_block shelx
_cod_depositor_comments
;
The following automatic conversions were performed:

'_chemical_melting_point' tag was changed to
'_chemical_temperature_decomposition_gt' since the value was
specified 'more than' ('>') a certain temperature. The value '>493.15
decomposed' was changed to '493.15' - it should be numeric and
without a unit designator.

Automatic conversion script
Id: cif_fix_values 4268 2015-11-12 08:31:59Z antanas 
;
_cod_original_cell_volume 1529.22(15)
_cod_database_code 7225832
_shelxl_version_number 2013-2
_shelx_space_group_comment
;
The symmetry employed for this shelxl refinement is uniquely defined
by the following loop, which should always be used as a source of
symmetry information in preference to the above space-group names.
They are only intended as comments.
;
_olex2_refinement_description
;
1. Fixed Uiso
 At 1.2 times of:
  All C(H) groups, All C(H,H) groups
 At 1.5 times of:
  All C(H,H,H) groups
2.a Secondary CH2 refined with riding coordinates:
 C00X(H00a,H00b), C011(H01d,H01e), C012(H01f,H01g), C013(H01h,H01i)
2.b Aromatic/amide H refined with riding coordinates:
 C00I(H00I), C00L(H00L), C00P(H00P), C00S(H00S), C00T(H00T), C00U(H00U),
 C00V(H00V), C00W(H00W)
2.c Idealised Me refined as rotating group:
 C00Y(H00c,H00d,H00e), C010(H01a,H01b,H01c), C014(H01j,H01k,H01l), C015(H01m,
 H01n,H01o), C017(H01p,H01q,H01r), C018(H01s,H01t,H01u)
;
_olex2_submission_special_instructions 'No special instructions were received'

loop_
_space_group_symop_operation_xyz
'x, y, z'
'-x, -y, -z'

loop_
_atom_site_label
_atom_site_type_symbol
_atom_site_fract_x
_atom_site_fract_y
_atom_site_fract_z
_atom_site_U_iso_or_equiv
_atom_site_adp_type
_atom_site_occupancy
_atom_site_site_symmetry_order
_atom_site_calc_flag
_atom_site_refinement_flags_posn
S001 S 0.78884(9) 1.02121(6) 0.81653(5) 0.0450(2) Uani 1 1 d .
O002 O 0.4513(3) 0.55322(17) 0.60494(12) 0.0485(5) Uani 1 1 d .
O003 O 0.6768(2) 0.78439(18) 0.93790(12) 0.0481(5) Uani 1 1 d .
O004 O 0.3910(3) 0.22721(17) 0.76108(14) 0.0510(5) Uani 1 1 d .
O005 O 0.9249(2) 0.97000(19) 0.82982(14) 0.0567(6) Uani 1 1 d .
O006 O 0.3625(3) 0.27824(18) 0.59016(13) 0.0561(6) Uani 1 1 d .
O007 O 0.7927(3) 1.13466(18) 0.86760(14) 0.0613(6) Uani 1 1 d .
N008 N 0.6170(3) 0.92370(19) 0.82462(15) 0.0410(5) Uani 1 1 d .
N009 N 0.7165(4) 1.0676(3) 0.46351(19) 0.0598(7) Uani 1 1 d .
C00A C 0.5072(3) 0.5440(2) 0.74527(16) 0.0339(5) Uani 1 1 d .
O00B O 0.6246(4) 1.1259(3) 0.44190(17) 0.0834(8) Uani 1 1 d .
O00C O 0.7946(4) 1.0186(3) 0.41777(18) 0.0887(9) Uani 1 1 d .
C00D C 0.5018(3) 0.6164(2) 0.68618(16) 0.0360(6) Uani 1 1 d .
C00E C 0.6024(3) 0.7965(2) 0.79684(17) 0.0360(6) Uani 1 1 d .
C0AA C 0.5807(3) 0.6024(2) 0.82889(16) 0.0351(5) Uani 1 1 d .
C00G C 0.4362(3) 0.4161(2) 0.72361(17) 0.0370(6) Uani 1 1 d .
C00H C 0.6279(3) 0.7313(2) 0.85445(16) 0.0356(5) Uani 1 1 d .
C00I C 0.5444(3) 0.7390(2) 0.71228(17) 0.0377(6) Uani 1 1 d .
H00I H 0.5350 0.7850 0.6736 0.045 Uiso 1 1 calc R
C00J C 0.5362(3) 0.4073(2) 0.86466(18) 0.0417(6) Uani 1 1 d .
C00K C 0.4536(3) 0.3513(2) 0.78213(18) 0.0401(6) Uani 1 1 d .
C00L C 0.5944(3) 0.5308(2) 0.88679(17) 0.0414(6) Uani 1 1 d .
H00L H 0.6446 0.5688 0.9417 0.050 Uiso 1 1 calc R
C00M C 0.7680(3) 1.0361(2) 0.71188(19) 0.0432(6) Uani 1 1 d .
C00N C 0.3229(4) 0.3519(2) 0.64068(18) 0.0443(6) Uani 1 1 d .
C00O C 0.7331(4) 1.0564(3) 0.5509(2) 0.0489(7) Uani 1 1 d .
C00P C 0.8298(4) 0.9641(3) 0.6536(2) 0.0503(7) Uani 1 1 d .
H00P H 0.8834 0.9097 0.6696 0.060 Uiso 1 1 calc R
C00Q C 0.3129(4) 0.8672(3) 0.8285(2) 0.0501(7) Uani 1 1 d .
C00R C 0.1571(4) 0.3782(3) 0.62525(19) 0.0491(7) Uani 1 1 d .
C00S C 0.6886(4) 1.1185(3) 0.6889(2) 0.0523(8) Uani 1 1 d .
H00S H 0.6482 1.1666 0.7284 0.063 Uiso 1 1 calc R
C00T C 0.1962(4) 0.7958(3) 0.7656(2) 0.0535(8) Uani 1 1 d .
H00T H 0.2046 0.8114 0.7134 0.064 Uiso 1 1 calc R
C00U C 0.6702(4) 1.1286(3) 0.6075(2) 0.0543(8) Uani 1 1 d .
H00U H 0.6167 1.1827 0.5911 0.065 Uiso 1 1 calc R
C00V C 0.8113(4) 0.9738(3) 0.5722(2) 0.0523(7) Uani 1 1 d .
H00V H 0.8508 0.9255 0.5324 0.063 Uiso 1 1 calc R
C00W C 0.0984(4) 0.4366(3) 0.6863(2) 0.0566(8) Uani 1 1 d .
H00W H 0.1653 0.4583 0.7388 0.068 Uiso 1 1 calc R
C00X C 0.4568(4) 0.9584(3) 0.8107(2) 0.0542(8) Uani 1 1 d .
H00A H 0.4331 0.9642 0.7534 0.065 Uiso 1 1 calc R
H00B H 0.4696 1.0369 0.8467 0.065 Uiso 1 1 calc R
C00Y C 0.5548(5) 0.3324(3) 0.9266(2) 0.0609(9) Uani 1 1 d .
H00C H 0.4461 0.2830 0.9295 0.091 Uiso 1 1 calc GR
H00D H 0.6055 0.3845 0.9804 0.091 Uiso 1 1 calc GR
H00E H 0.6248 0.2818 0.9093 0.091 Uiso 1 1 calc GR
O00Z O 0.0176(5) 0.4681(4) 0.9435(3) 0.1395(16) Uani 1 1 d .
C010 C 0.4149(5) 0.6173(3) 0.5448(2) 0.0641(9) Uani 1 1 d .
H01A H 0.3782 0.5627 0.4909 0.096 Uiso 1 1 calc GR
H01B H 0.5142 0.6790 0.5441 0.096 Uiso 1 1 calc GR
H01C H 0.3276 0.6535 0.5589 0.096 Uiso 1 1 calc GR
C011 C 0.0518(4) 0.6925(3) 0.7693(2) 0.0640(9) Uani 1 1 d .
H01D H -0.0318 0.7247 0.7944 0.077 Uiso 1 1 calc R
H01E H 0.0922 0.6466 0.8054 0.077 Uiso 1 1 calc R
C012 C -0.0627(4) 0.4723(3) 0.6817(3) 0.0679(10) Uani 1 1 d .
H01F H -0.1172 0.4537 0.7278 0.082 Uiso 1 1 calc R
H01G H -0.1376 0.4255 0.6303 0.082 Uiso 1 1 calc R
C013 C -0.0332(4) 0.6067(3) 0.6849(2) 0.0672(10) Uani 1 1 d .
H01H H -0.1408 0.6208 0.6689 0.081 Uiso 1 1 calc R
H01I H 0.0355 0.6266 0.6437 0.081 Uiso 1 1 calc R
C014 C 0.2225(5) 0.1796(3) 0.7700(3) 0.0769(11) Uani 1 1 d .
H01J H 0.1480 0.1920 0.7262 0.115 Uiso 1 1 calc GR
H01K H 0.2044 0.2196 0.8229 0.115 Uiso 1 1 calc GR
H01L H 0.2006 0.0948 0.7669 0.115 Uiso 1 1 calc GR
C015 C 0.3147(5) 0.8628(4) 0.9180(2) 0.0742(11) Uani 1 1 d .
H01M H 0.2797 0.9292 0.9467 0.111 Uiso 1 1 calc GR
H01N H 0.4265 0.8682 0.9436 0.111 Uiso 1 1 calc GR
H01O H 0.2392 0.7883 0.9212 0.111 Uiso 1 1 calc GR
C00F C 0.1212(7) 0.4401(4) 0.9076(2) 0.0839(13) Uani 1 1 d .
C017 C 0.8507(4) 0.8215(4) 0.9707(2) 0.0801(12) Uani 1 1 d .
H01P H 0.9085 0.8768 0.9414 0.120 Uiso 1 1 calc GR
H01Q H 0.8935 0.7524 0.9643 0.120 Uiso 1 1 calc GR
H01R H 0.8682 0.8605 1.0288 0.120 Uiso 1 1 calc GR
C018 C 0.0682(5) 0.3322(4) 0.5365(2) 0.0801(12) Uani 1 1 d .
H01S H 0.1314 0.3750 0.5018 0.120 Uiso 1 1 calc GR
H01T H -0.0417 0.3445 0.5324 0.120 Uiso 1 1 calc GR
H01U H 0.0579 0.2477 0.5186 0.120 Uiso 1 1 calc GR

loop_
_atom_site_aniso_label
_atom_site_aniso_U_11
_atom_site_aniso_U_22
_atom_site_aniso_U_33
_atom_site_aniso_U_23
_atom_site_aniso_U_13
_atom_site_aniso_U_12
S001 0.0415(4) 0.0313(3) 0.0562(5) 0.0088(3) 0.0058(3) 0.0018(3)
O002 0.0704(13) 0.0376(10) 0.0354(10) 0.0090(9) 0.0058(9) 0.0128(10)
O003 0.0498(11) 0.0490(12) 0.0375(11) 0.0046(9) 0.0025(9) 0.0067(9)
O004 0.0536(12) 0.0308(10) 0.0712(14) 0.0157(10) 0.0190(11) 0.0101(9)
O005 0.0382(10) 0.0538(13) 0.0756(15) 0.0212(11) 0.0028(10) 0.0074(10)
O006 0.0716(14) 0.0399(11) 0.0525(13) 0.0008(10) 0.0118(11) 0.0156(11)
O007 0.0721(15) 0.0321(11) 0.0663(15) 0.0000(10) 0.0095(12) 0.0010(10)
N008 0.0405(12) 0.0284(11) 0.0524(14) 0.0091(10) 0.0112(10) 0.0059(9)
N009 0.0544(16) 0.0517(16) 0.0674(19) 0.0184(14) 0.0067(14) 0.0027(13)
C00A 0.0337(12) 0.0297(12) 0.0392(14) 0.0087(11) 0.0086(11) 0.0091(10)
O00B 0.098(2) 0.0778(18) 0.0839(19) 0.0358(15) 0.0016(15) 0.0358(16)
O00C 0.099(2) 0.111(2) 0.0682(18) 0.0238(17) 0.0271(16) 0.0429(19)
C00D 0.0380(13) 0.0337(13) 0.0359(14) 0.0086(11) 0.0078(11) 0.0084(11)
C00E 0.0326(12) 0.0278(12) 0.0448(15) 0.0068(11) 0.0073(11) 0.0049(10)
C0AA 0.0330(12) 0.0348(13) 0.0387(14) 0.0099(11) 0.0072(11) 0.0102(11)
C00G 0.0375(13) 0.0326(13) 0.0424(15) 0.0084(11) 0.0098(11) 0.0115(11)
C00H 0.0328(12) 0.0346(13) 0.0357(14) 0.0057(11) 0.0044(10) 0.0056(11)
C00I 0.0404(13) 0.0334(13) 0.0408(15) 0.0141(12) 0.0087(11) 0.0082(11)
C00J 0.0469(15) 0.0378(14) 0.0469(16) 0.0168(13) 0.0122(13) 0.0164(12)
C00K 0.0394(14) 0.0310(13) 0.0538(17) 0.0123(12) 0.0141(12) 0.0122(11)
C00L 0.0462(15) 0.0417(15) 0.0380(15) 0.0116(12) 0.0054(12) 0.0148(13)
C00M 0.0374(14) 0.0320(13) 0.0598(18) 0.0131(13) 0.0123(13) 0.0054(11)
C00N 0.0535(16) 0.0307(13) 0.0454(16) 0.0084(12) 0.0096(13) 0.0058(12)
C00O 0.0430(15) 0.0412(15) 0.0614(19) 0.0180(14) 0.0086(14) 0.0053(13)
C00P 0.0480(16) 0.0408(16) 0.068(2) 0.0182(15) 0.0142(15) 0.0167(13)
C00Q 0.0422(15) 0.0468(17) 0.065(2) 0.0117(15) 0.0176(15) 0.0162(14)
C00R 0.0461(15) 0.0414(16) 0.0514(18) 0.0068(14) -0.0006(13) 0.0046(13)
C00S 0.0565(18) 0.0379(15) 0.069(2) 0.0171(15) 0.0204(16) 0.0179(14)
C00T 0.0452(16) 0.0588(19) 0.063(2) 0.0197(17) 0.0166(15) 0.0187(15)
C00U 0.0543(18) 0.0434(16) 0.075(2) 0.0263(16) 0.0176(16) 0.0193(14)
C00V 0.0536(17) 0.0437(16) 0.062(2) 0.0127(15) 0.0175(15) 0.0155(14)
C00W 0.0438(16) 0.0564(19) 0.063(2) 0.0059(16) 0.0008(15) 0.0129(15)
C00X 0.0457(16) 0.0401(16) 0.081(2) 0.0171(16) 0.0177(16) 0.0148(14)
C00Y 0.091(2) 0.0463(17) 0.0536(19) 0.0222(15) 0.0122(18) 0.0256(18)
O00Z 0.075(2) 0.175(4) 0.158(4) 0.032(3) -0.004(2) 0.033(3)
C010 0.098(3) 0.056(2) 0.0407(17) 0.0145(15) 0.0037(17) 0.028(2)
C011 0.0529(18) 0.063(2) 0.071(2) 0.0088(18) 0.0199(17) 0.0081(17)
C012 0.0445(17) 0.065(2) 0.083(3) 0.0009(19) 0.0014(17) 0.0131(16)
C013 0.0502(18) 0.069(2) 0.078(3) 0.0084(19) 0.0021(17) 0.0196(17)
C014 0.060(2) 0.050(2) 0.119(3) 0.029(2) 0.025(2) 0.0014(17)
C015 0.054(2) 0.095(3) 0.065(2) 0.007(2) 0.0197(17) 0.012(2)
C00F 0.107(3) 0.082(3) 0.052(2) 0.012(2) -0.019(2) 0.023(3)
C017 0.058(2) 0.103(3) 0.053(2) 0.015(2) -0.0109(17) -0.012(2)
C018 0.068(2) 0.087(3) 0.066(2) -0.001(2) -0.0158(19) 0.015(2)

loop_
_atom_type_symbol
_atom_type_description
_atom_type_scat_dispersion_real
_atom_type_scat_dispersion_imag
_atom_type_scat_source
C C 0.0033 0.0016 'International Tables Vol C Tables 4.2.6.8 and 6.1.1.4'
H H 0.0000 0.0000 'International Tables Vol C Tables 4.2.6.8 and 6.1.1.4'
N N 0.0061 0.0033 'International Tables Vol C Tables 4.2.6.8 and 6.1.1.4'
O O 0.0106 0.0060 'International Tables Vol C Tables 4.2.6.8 and 6.1.1.4'
S S 0.1246 0.1234 'International Tables Vol C Tables 4.2.6.8 and 6.1.1.4'

loop_
_geom_angle_atom_site_label_1
_geom_angle_atom_site_label_2
_geom_angle_atom_site_label_3
_geom_angle
O005 S001 N008 107.58(12)
O005 S001 C00M 107.18(13)
O007 S001 O005 120.29(14)
O007 S001 N008 107.02(13)
O007 S001 C00M 106.84(13)
N008 S001 C00M 107.32(13)
C00D O002 C010 117.6(2)
C00H O003 C017 117.8(2)
C00K O004 C014 116.6(2)
C00E N008 S001 118.33(17)
C00E N008 C00X 115.6(2)
C00X N008 S001 116.47(17)
O00B N009 C00O 117.9(3)
O00C N009 O00B 123.8(3)
O00C N009 C00O 118.2(3)
C0AA C00A C00D 118.3(2)
C0AA C00A C00G 119.1(2)
C00G C00A C00D 122.7(2)
O002 C00D C00A 114.9(2)
C00I C00D O002 124.7(2)
C00I C00D C00A 120.4(2)
C00H C00E N008 119.6(2)
C00H C00E C00I 120.8(2)
C00I C00E N008 119.3(2)
C00A C0AA C00H 119.8(2)
C00A C0AA C00L 118.5(2)
C00L C0AA C00H 121.6(2)
C00A C00G C00N 121.3(2)
C00K C00G C00A 119.7(2)
C00K C00G C00N 118.5(2)
O003 C00H C00E 122.0(2)
O003 C00H C0AA 118.1(2)
C00E C00H C0AA 119.3(2)
C00D C00I C00E 120.8(2)
C00D C00I H00I 119.6
C00E C00I H00I 119.6
C00K C00J C00Y 120.1(3)
C00L C00J C00K 118.3(2)
C00L C00J C00Y 121.6(3)
O004 C00K C00J 117.9(2)
C00G C00K O004 120.2(3)
C00G C00K C00J 121.9(2)
C0AA C00L H00L 118.9
C00J C00L C0AA 122.3(3)
C00J C00L H00L 118.9
C00P C00M S001 119.4(2)
C00P C00M C00S 120.7(3)
C00S C00M S001 119.9(2)
O006 C00N C00G 121.2(3)
O006 C00N C00R 121.5(3)
C00R C00N C00G 117.2(2)
C00U C00O N009 118.9(3)
C00V C00O N009 118.4(3)
C00V C00O C00U 122.7(3)
C00M C00P H00P 120.2
C00V C00P C00M 119.6(3)
C00V C00P H00P 120.2
C00T C00Q C00X 118.9(3)
C00T C00Q C015 124.7(3)
C015 C00Q C00X 116.3(3)
C00N C00R C018 114.0(3)
C00W C00R C00N 121.2(3)
C00W C00R C018 124.8(3)
C00M C00S H00S 120.1
C00U C00S C00M 119.9(3)
C00U C00S H00S 120.1
C00Q C00T H00T 116.4
C00Q C00T C011 127.1(3)
C011 C00T H00T 116.4
C00O C00U H00U 120.8
C00S C00U C00O 118.3(3)
C00S C00U H00U 120.8
C00O C00V H00V 120.6
C00P C00V C00O 118.8(3)
C00P C00V H00V 120.6
C00R C00W H00W 115.9
C00R C00W C012 128.2(3)
C012 C00W H00W 115.9
N008 C00X C00Q 110.7(2)
N008 C00X H00A 109.5
N008 C00X H00B 109.5
C00Q C00X H00A 109.5
C00Q C00X H00B 109.5
H00A C00X H00B 108.1
C00J C00Y H00C 109.5
C00J C00Y H00D 109.5
C00J C00Y H00E 109.5
H00C C00Y H00D 109.5
H00C C00Y H00E 109.5
H00D C00Y H00E 109.5
O002 C010 H01A 109.5
O002 C010 H01B 109.5
O002 C010 H01C 109.5
H01A C010 H01B 109.5
H01A C010 H01C 109.5
H01B C010 H01C 109.5
C00T C011 H01D 108.6
C00T C011 H01E 108.6
C00T C011 C013 114.6(3)
H01D C011 H01E 107.6
C013 C011 H01D 108.6
C013 C011 H01E 108.6
C00W C012 H01F 109.2
C00W C012 H01G 109.2
C00W C012 C013 112.2(3)
H01F C012 H01G 107.9
C013 C012 H01F 109.2
C013 C012 H01G 109.2
C011 C013 H01H 108.4
C011 C013 H01I 108.4
C012 C013 C011 115.5(3)
C012 C013 H01H 108.4
C012 C013 H01I 108.4
H01H C013 H01I 107.5
O004 C014 H01J 109.5
O004 C014 H01K 109.5
O004 C014 H01L 109.5
H01J C014 H01K 109.5
H01J C014 H01L 109.5
H01K C014 H01L 109.5
C00Q C015 H01M 109.5
C00Q C015 H01N 109.5
C00Q C015 H01O 109.5
H01M C015 H01N 109.5
H01M C015 H01O 109.5
H01N C015 H01O 109.5
O003 C017 H01P 109.5
O003 C017 H01Q 109.5
O003 C017 H01R 109.5
H01P C017 H01Q 109.5
H01P C017 H01R 109.5
H01Q C017 H01R 109.5
C00R C018 H01S 109.5
C00R C018 H01T 109.5
C00R C018 H01U 109.5
H01S C018 H01T 109.5
H01S C018 H01U 109.5
H01T C018 H01U 109.5

loop_
_geom_bond_atom_site_label_1
_geom_bond_atom_site_label_2
_geom_bond_distance
S001 O005 1.428(2)
S001 O007 1.425(2)
S001 N008 1.637(2)
S001 C00M 1.778(3)
O002 C00D 1.367(3)
O002 C010 1.418(3)
O003 C00H 1.371(3)
O003 C017 1.413(4)
O004 C00K 1.381(3)
O004 C014 1.414(4)
O006 C00N 1.219(3)
N008 C00E 1.448(3)
N008 C00X 1.498(3)
N009 O00B 1.220(3)
N009 O00C 1.210(4)
N009 C00O 1.480(4)
C00A C00D 1.430(3)
C00A C0AA 1.413(4)
C00A C00G 1.429(3)
C00D C00I 1.365(3)
C00E C00H 1.373(4)
C00E C00I 1.404(4)
C0AA C00H 1.432(3)
C0AA C00L 1.416(3)
C00G C00K 1.370(4)
C00G C00N 1.514(4)
C00I H00I 0.9300
C00J C00K 1.410(4)
C00J C00L 1.372(4)
C00J C00Y 1.505(4)
C00L H00L 0.9300
C00M C00P 1.389(4)
C00M C00S 1.393(4)
C00N C00R 1.496(4)
C00O C00U 1.380(4)
C00O C00V 1.379(4)
C00P H00P 0.9300
C00P C00V 1.377(4)
C00Q C00T 1.324(4)
C00Q C00X 1.501(4)
C00Q C015 1.499(5)
C00R C00W 1.323(4)
C00R C018 1.500(5)
C00S H00S 0.9300
C00S C00U 1.379(4)
C00T H00T 0.9300
C00T C011 1.502(5)
C00U H00U 0.9300
C00V H00V 0.9300
C00W H00W 0.9300
C00W C012 1.504(4)
C00X H00A 0.9700
C00X H00B 0.9700
C00Y H00C 0.9600
C00Y H00D 0.9600
C00Y H00E 0.9600
O00Z C00F 1.181(5)
C010 H01A 0.9600
C010 H01B 0.9600
C010 H01C 0.9600
C011 H01D 0.9700
C011 H01E 0.9700
C011 C013 1.531(5)
C012 H01F 0.9700
C012 H01G 0.9700
C012 C013 1.530(5)
C013 H01H 0.9700
C013 H01I 0.9700
C014 H01J 0.9600
C014 H01K 0.9600
C014 H01L 0.9600
C015 H01M 0.9600
C015 H01N 0.9600
C015 H01O 0.9600
C017 H01P 0.9600
C017 H01Q 0.9600
C017 H01R 0.9600
C018 H01S 0.9600
C018 H01T 0.9600
C018 H01U 0.9600

loop_
_geom_hbond_atom_site_label_D
_geom_hbond_atom_site_label_H
_geom_hbond_atom_site_label_A
_geom_hbond_distance_DH
_geom_hbond_distance_HA
_geom_hbond_distance_DA
_geom_hbond_angle_DHA
_geom_hbond_site_symmetry_A
C00S H00S O004 0.93 2.51 3.303(4) 143.7 1_565
C00U H00U O006 0.93 2.64 3.475(4) 150.2 1_565
C010 H01A O002 0.96 2.66 3.355(4) 130.1 2_666
C010 H01B O006 0.96 2.65 3.309(4) 126.1 2_666
C010 H01C O00B 0.96 2.53 3.095(4) 117.3 2_676
C017 H01P O005 0.96 2.34 3.224(5) 152.7 .

loop_
_geom_torsion_atom_site_label_1
_geom_torsion_atom_site_label_2
_geom_torsion_atom_site_label_3
_geom_torsion_atom_site_label_4
_geom_torsion
S001 N008 C00E C00H 102.3(3)
S001 N008 C00E C00I -84.7(3)
S001 N008 C00X C00Q -174.2(2)
S001 C00M C00P C00V 178.9(2)
S001 C00M C00S C00U -179.0(2)
O002 C00D C00I C00E -177.0(2)
O005 S001 N008 C00E -33.7(2)
O005 S001 N008 C00X -178.6(2)
O005 S001 C00M C00P 22.7(3)
O005 S001 C00M C00S -157.9(2)
O006 C00N C00R C00W 164.8(3)
O006 C00N C00R C018 -15.0(4)
O007 S001 N008 C00E -164.3(2)
O007 S001 N008 C00X 50.9(2)
O007 S001 C00M C00P 152.9(2)
O007 S001 C00M C00S -27.8(3)
N008 S001 C00M C00P -92.6(2)
N008 S001 C00M C00S 86.7(2)
N008 C00E C00H O003 -4.0(4)
N008 C00E C00H C0AA 167.4(2)
N008 C00E C00I C00D -168.7(2)
N009 C00O C00U C00S -179.1(3)
N009 C00O C00V C00P 178.9(3)
C00A C00D C00I C00E 3.3(4)
C00A C0AA C00H O003 171.0(2)
C00A C0AA C00H C00E -0.7(4)
C00A C0AA C00L C00J -1.2(4)
C00A C00G C00K O004 -177.6(2)
C00A C00G C00K C00J 1.8(4)
C00A C00G C00N O006 117.3(3)
C00A C00G C00N C00R -65.7(3)
O00B N009 C00O C00U -11.5(4)
O00B N009 C00O C00V 168.5(3)
O00C N009 C00O C00U 168.5(3)
O00C N009 C00O C00V -11.5(4)
C00D C00A C0AA C00H 7.9(3)
C00D C00A C0AA C00L -176.7(2)
C00D C00A C00G C00K 176.5(2)
C00D C00A C00G C00N -11.4(4)
C00E N008 C00X C00Q 40.0(4)
C0AA C00A C00D O002 171.0(2)
C0AA C00A C00D C00I -9.2(4)
C0AA C00A C00G C00K -5.8(4)
C0AA C00A C00G C00N 166.3(2)
C00G C00A C00D O002 -11.2(4)
C00G C00A C00D C00I 168.5(2)
C00G C00A C0AA C00H -170.0(2)
C00G C00A C0AA C00L 5.4(3)
C00G C00N C00R C00W -12.2(4)
C00G C00N C00R C018 168.0(3)
C00H C00E C00I C00D 4.2(4)
C00H C0AA C00L C00J 174.1(2)
C00I C00E C00H O003 -176.9(2)
C00I C00E C00H C0AA -5.4(4)
C00K C00G C00N O006 -70.5(4)
C00K C00G C00N C00R 106.5(3)
C00K C00J C00L C0AA -2.8(4)
C00L C0AA C00H O003 -4.2(4)
C00L C0AA C00H C00E -176.0(2)
C00L C00J C00K O004 -178.1(2)
C00L C00J C00K C00G 2.5(4)
C00M S001 N008 C00E 81.3(2)
C00M S001 N008 C00X -63.5(2)
C00M C00P C00V C00O 0.8(5)
C00M C00S C00U C00O -0.5(5)
C00N C00G C00K O004 10.1(4)
C00N C00G C00K C00J -170.6(2)
C00N C00R C00W C012 178.7(3)
C00P C00M C00S C00U 0.4(5)
C00Q C00T C011 C013 -164.3(3)
C00R C00W C012 C013 -103.6(4)
C00S C00M C00P C00V -0.5(4)
C00T C00Q C00X N008 -109.3(3)
C00T C011 C013 C012 132.0(3)
C00U C00O C00V C00P -1.0(5)
C00V C00O C00U C00S 0.9(5)
C00W C012 C013 C011 -71.1(4)
C00X N008 C00E C00H -112.6(3)
C00X N008 C00E C00I 60.4(3)
C00X C00Q C00T C011 174.3(3)
C00Y C00J C00K O004 0.3(4)
C00Y C00J C00K C00G -179.0(3)
C00Y C00J C00L C0AA 178.7(3)
C010 O002 C00D C00A 169.2(3)
C010 O002 C00D C00I -10.6(4)
C014 O004 C00K C00G -89.0(3)
C014 O004 C00K C00J 91.6(3)
C015 C00Q C00T C011 -4.6(5)
C015 C00Q C00X N008 69.7(3)
C017 O003 C00H C00E -93.8(3)
C017 O003 C00H C0AA 94.7(3)
C018 C00R C00W C012 -1.5(6)
